data_7012797
loop_
_publ_author_name
'Kamimura, Sou'
'Kuwata, Shigeki'
'Iwasaki, Masakazu'
'Ishii, Youichi'

_publ_section_title
;
 Syntheses, structures and solution behaviour of cyclotriphosphato
 complexes of Pd(ii), Pt(ii) and Pt(iv)
;
_journal_issue 13
_journal_name_full 'Dalton Transactions'
_journal_page_first 2666
_journal_paper_doi 10.1039/b301223a
_journal_year 2003
_chemical_formula_moiety (PPN)[Pt(P3O9)(PPh3)2]
_chemical_formula_sum 'C74.5 H65 Cl5 N O9 P7 Pt'
_chemical_formula_weight 1707.51
_space_group_IT_number 2
_symmetry_cell_setting triclinic
_symmetry_Int_Tables_number 2
_symmetry_space_group_name_Hall '-P 1'
_symmetry_space_group_name_H-M 'P -1'
_audit_creation_date 2003-04-03
_audit_creation_method 'by CrystalStructure v3.00'
_cell_angle_alpha 105.188(2)
_cell_angle_beta 92.784(2)
_cell_angle_gamma 103.9060(9)
_cell_formula_units_Z 2
_cell_length_a 14.1829(7)
_cell_length_b 15.9737(4)
_cell_length_c 17.0641(7)
_cell_measurement_reflns_used 14577
_cell_measurement_temperature 103.1
_cell_measurement_theta_max 27.5
_cell_measurement_theta_min 1.4
_cell_volume 3595.8(3)
_computing_cell_refinement PROCESS-AUTO
_computing_data_collection PROCESS-AUTO
_computing_data_reduction CrystalStructure
_computing_publication_material 'CrystalStructure Ver. 3.00'
_computing_structure_refinement CRYSTALS
_computing_structure_solution SIR92
_diffrn_detector_area_resol_mean 10.00
_diffrn_measured_fraction_theta_full 0.9372
_diffrn_measured_fraction_theta_max 0.9406
_diffrn_measurement_device_type 'Rigaku RAXIS-RAPID'
_diffrn_measurement_method \w
_diffrn_radiation_type 'Mo K\a'
_diffrn_radiation_wavelength 0.7107
_diffrn_reflns_av_R_equivalents 0.032
_diffrn_reflns_limit_h_max 18
_diffrn_reflns_limit_h_min -17
_diffrn_reflns_limit_k_max 20
_diffrn_reflns_limit_k_min -20
_diffrn_reflns_limit_l_max 22
_diffrn_reflns_limit_l_min -22
_diffrn_reflns_number 24088
_diffrn_reflns_theta_full 27.50
_diffrn_reflns_theta_max 27.47
_exptl_absorpt_coefficient_mu 2.343
_exptl_absorpt_correction_T_max 0.626
_exptl_absorpt_correction_T_min 0.442
_exptl_absorpt_correction_type multi-scan
_exptl_absorpt_process_details
;
Higashi, T. (1995). Program for Absorption Correction.
Rigaku Corporation, Tokyo, Japan.
;
_exptl_crystal_colour colorless
_exptl_crystal_density_diffrn 1.577
_exptl_crystal_density_method 'not measured'
_exptl_crystal_description block
_exptl_crystal_F_000 1718.00
_exptl_crystal_size_max 0.40
_exptl_crystal_size_mid 0.40
_exptl_crystal_size_min 0.20
_refine_diff_density_max 1.58
_refine_diff_density_min -1.79
_refine_ls_extinction_method none
_refine_ls_goodness_of_fit_ref 1.001
_refine_ls_hydrogen_treatment refall
_refine_ls_number_parameters 932
_refine_ls_number_reflns 13232
_refine_ls_R_factor_gt 0.0280
_refine_ls_shift/su_max 0.0060
_refine_ls_structure_factor_coef F
_refine_ls_weighting_details 'w = 1/[0.0010Fo^2^ + 1.0000\s^2^(Fo) + 0.0001]'
_refine_ls_weighting_scheme calc
_refine_ls_wR_factor_ref 0.0390
_reflns_number_gt 13232
_reflns_number_total 15499
_cod_data_source_file b301223a.txt
_cod_data_source_block (PPN)[Pt(P3O9)(PPh3)2](3)
_cod_original_sg_symbol_H-M 'P -1       '
_cod_original_formula_sum 'C74.50 H65 Cl5 N O9 P7 Pt '
_cod_database_code 7012797
_reflns_threshold_criterion F^2^>2.0\s(F^2^)

loop_
_symmetry_equiv_pos_as_xyz
x,y,z
-x,-y,-z

loop_
_atom_site_label
_atom_site_type_symbol
_atom_site_fract_x
_atom_site_fract_y
_atom_site_fract_z
_atom_site_U_iso_or_equiv
_atom_site_adp_type
_atom_site_occupancy
_atom_site_symmetry_multiplicity
_atom_site_calc_flag
_atom_site_refinement_flags
_atom_site_disorder_assembly
_atom_site_disorder_group
Pt1 Pt 0.38624(1) 0.21921(1) 0.77339(1) 0.00845(3) Uani 1.00 1 d . . .
Cl1 Cl 0.41550(9) 0.67516(6) 0.68667(7) 0.0364(3) Uani 1.00 1 d . . .
Cl2 Cl 0.52799(9) 0.54760(9) 0.61868(7) 0.0434(3) Uani 1.00 1 d . . .
Cl3 Cl 0.95007(9) 0.78222(8) 0.54636(7) 0.0415(3) Uani 1.00 1 d . . .
Cl4 Cl 1.07750(9) 0.67897(9) 0.46051(7) 0.0427(3) Uani 1.00 1 d . . .
Cl5 Cl 1.0881(1) 0.9715(1) 0.4752(1) 0.0750(6) Uani 1.00 1 d . . .
P1 P 0.26934(6) 0.34217(5) 0.70034(5) 0.0129(2) Uani 1.00 1 d . . .
P2 P 0.24817(6) 0.34249(5) 0.86460(5) 0.0125(2) Uani 1.00 1 d . . .
P3 P 0.11783(6) 0.20117(5) 0.73084(5) 0.0134(2) Uani 1.00 1 d . . .
P4 P 0.43232(6) 0.15969(5) 0.86900(5) 0.0110(2) Uani 1.00 1 d . . .
P5 P 0.44649(6) 0.14154(5) 0.66820(5) 0.0112(2) Uani 1.00 1 d . . .
P6 P 0.97604(6) 0.72908(5) 0.82065(5) 0.0119(2) Uani 1.00 1 d . . .
P7 P 0.81146(6) 0.56764(5) 0.78387(5) 0.0115(2) Uani 1.00 1 d . . .
O1 O 0.3479(2) 0.2925(1) 0.6987(1) 0.0136(5) Uani 1.00 1 d . . .
O2 O 0.3318(2) 0.2988(1) 0.8688(1) 0.0135(5) Uani 1.00 1 d . . .
O3 O 0.1708(2) 0.1306(1) 0.7176(1) 0.0176(6) Uani 1.00 1 d . . .
O4 O 0.2756(2) 0.4041(1) 0.6495(1) 0.0195(6) Uani 1.00 1 d . . .
O5 O 0.2674(2) 0.3949(1) 0.7947(1) 0.0144(5) Uani 1.00 1 d . . .
O6 O 0.2312(2) 0.4029(2) 0.9400(1) 0.0195(6) Uani 1.00 1 d . . .
O7 O 0.1499(2) 0.2668(1) 0.8242(1) 0.0152(5) Uani 1.00 1 d . . .
O8 O 0.0111(2) 0.1814(1) 0.7148(2) 0.0207(6) Uani 1.00 1 d . . .
O9 O 0.1642(2) 0.2725(1) 0.6806(1) 0.0151(5) Uani 1.00 1 d . . .
N1 N 0.8691(2) 0.6702(2) 0.8210(2) 0.0143(6) Uani 1.00 1 d . . .
C1 C 0.3320(2) 0.1361(2) 0.9297(2) 0.0126(7) Uani 1.00 1 d . . .
C2 C 0.2369(3) 0.1037(2) 0.8894(2) 0.0169(8) Uani 1.00 1 d . . .
C3 C 0.1584(3) 0.0827(2) 0.9332(2) 0.0194(8) Uani 1.00 1 d . . .
C4 C 0.1745(3) 0.0935(2) 1.0164(2) 0.0201(8) Uani 1.00 1 d . . .
C5 C 0.2692(3) 0.1257(3) 1.0560(2) 0.0234(9) Uani 1.00 1 d . . .
C6 C 0.3478(3) 0.1469(2) 1.0130(2) 0.0183(8) Uani 1.00 1 d . . .
C7 C 0.4707(2) 0.0554(2) 0.8434(2) 0.0126(7) Uani 1.00 1 d . . .
C8 C 0.4022(3) -0.0266(2) 0.8347(2) 0.0178(8) Uani 1.00 1 d . . .
C9 C 0.4316(3) -0.1058(2) 0.8170(2) 0.0235(9) Uani 1.00 1 d . . .
C10 C 0.5288(3) -0.1041(2) 0.8074(2) 0.0245(9) Uani 1.00 1 d . . .
C11 C 0.5962(3) -0.0227(2) 0.8159(2) 0.0236(9) Uani 1.00 1 d . . .
C12 C 0.5671(3) 0.0568(2) 0.8338(2) 0.0180(8) Uani 1.00 1 d . . .
C13 C 0.5350(2) 0.2395(2) 0.9383(2) 0.0128(7) Uani 1.00 1 d . . .
C14 C 0.5621(2) 0.3280(2) 0.9330(2) 0.0140(7) Uani 1.00 1 d . . .
C15 C 0.6415(2) 0.3912(2) 0.9828(2) 0.0161(8) Uani 1.00 1 d . . .
C16 C 0.6939(3) 0.3665(2) 1.0395(2) 0.0219(8) Uani 1.00 1 d . . .
C17 C 0.6666(3) 0.2804(2) 1.0475(2) 0.0224(9) Uani 1.00 1 d . . .
C18 C 0.5884(3) 0.2164(2) 0.9966(2) 0.0180(8) Uani 1.00 1 d . . .
C19 C 0.3962(2) 0.0206(2) 0.6460(2) 0.0136(7) Uani 1.00 1 d . . .
C20 C 0.2945(3) -0.0100(2) 0.6444(2) 0.0162(8) Uani 1.00 1 d . . .
C21 C 0.2502(3) -0.1017(2) 0.6245(2) 0.0194(8) Uani 1.00 1 d . . .
C22 C 0.3062(3) -0.1629(2) 0.6078(2) 0.0225(9) Uani 1.00 1 d . . .
C23 C 0.4070(3) -0.1331(2) 0.6106(2) 0.0211(9) Uani 1.00 1 d . . .
C24 C 0.4520(3) -0.0412(2) 0.6291(2) 0.0164(8) Uani 1.00 1 d . . .
C25 C 0.4156(2) 0.1692(2) 0.5747(2) 0.0144(7) Uani 1.00 1 d . . .
C26 C 0.4652(3) 0.2525(2) 0.5663(2) 0.0213(9) Uani 1.00 1 d . . .
C27 C 0.4398(3) 0.2799(3) 0.4990(2) 0.026(1) Uani 1.00 1 d . . .
C28 C 0.3653(3) 0.2241(3) 0.4403(2) 0.031(1) Uani 1.00 1 d . . .
C29 C 0.3161(3) 0.1415(3) 0.4480(3) 0.038(1) Uani 1.00 1 d . . .
C30 C 0.3406(3) 0.1140(3) 0.5156(2) 0.028(1) Uani 1.00 1 d . . .
C31 C 0.5786(2) 0.1657(2) 0.6750(2) 0.0137(7) Uani 1.00 1 d . . .
C32 C 0.6376(3) 0.2250(2) 0.7444(2) 0.0173(8) Uani 1.00 1 d . . .
C33 C 0.7389(3) 0.2422(2) 0.7492(2) 0.0222(9) Uani 1.00 1 d . . .
C34 C 0.7827(3) 0.2007(3) 0.6847(2) 0.0241(9) Uani 1.00 1 d . . .
C35 C 0.7245(3) 0.1439(3) 0.6138(2) 0.0247(9) Uani 1.00 1 d . . .
C36 C 0.6238(3) 0.1274(2) 0.6083(2) 0.0191(8) Uani 1.00 1 d . . .
C37 C 0.9652(2) 0.8197(2) 0.7792(2) 0.0149(7) Uani 1.00 1 d . . .
C38 C 1.0463(3) 0.8748(2) 0.7580(2) 0.0203(8) Uani 1.00 1 d . . .
C39 C 1.0353(3) 0.9479(2) 0.7326(2) 0.0251(9) Uani 1.00 1 d . . .
C40 C 0.9459(3) 0.9673(2) 0.7287(2) 0.0247(9) Uani 1.00 1 d . . .
C41 C 0.8649(3) 0.9119(3) 0.7487(2) 0.025(1) Uani 1.00 1 d . . .
C42 C 0.8746(3) 0.8378(2) 0.7736(2) 0.0187(8) Uani 1.00 1 d . . .
C43 C 1.0542(2) 0.6691(2) 0.7637(2) 0.0144(7) Uani 1.00 1 d . . .
C44 C 1.1131(3) 0.6301(2) 0.8029(2) 0.0178(8) Uani 1.00 1 d . . .
C45 C 1.1622(3) 0.5718(2) 0.7570(2) 0.0193(8) Uani 1.00 1 d . . .
C46 C 1.1519(3) 0.5516(2) 0.6726(2) 0.0231(9) Uani 1.00 1 d . . .
C47 C 1.0941(3) 0.5910(3) 0.6335(2) 0.0236(9) Uani 1.00 1 d . . .
C48 C 1.0452(3) 0.6500(2) 0.6786(2) 0.0192(8) Uani 1.00 1 d . . .
C49 C 1.0367(2) 0.7791(2) 0.9235(2) 0.0146(7) Uani 1.00 1 d . . .
C50 C 0.9897(3) 0.7647(2) 0.9904(2) 0.0199(8) Uani 1.00 1 d . . .
C51 C 1.0375(3) 0.8055(3) 1.0688(2) 0.0238(9) Uani 1.00 1 d . . .
C52 C 1.1319(3) 0.8599(2) 1.0809(2) 0.0243(9) Uani 1.00 1 d . . .
C53 C 1.1800(3) 0.8750(2) 1.0147(2) 0.0234(9) Uani 1.00 1 d . . .
C54 C 1.1322(3) 0.8354(2) 0.9367(2) 0.0204(8) Uani 1.00 1 d . . .
C55 C 0.7855(2) 0.5330(2) 0.6740(2) 0.0180(8) Uani 1.00 1 d . . .
C56 C 0.7875(3) 0.5984(3) 0.6334(2) 0.0216(9) Uani 1.00 1 d . . .
C57 C 0.7566(3) 0.5737(3) 0.5498(2) 0.031(1) Uani 1.00 1 d . . .
C58 C 0.7221(3) 0.4834(3) 0.5079(2) 0.036(1) Uani 1.00 1 d . . .
C59 C 0.7209(3) 0.4181(3) 0.5474(2) 0.033(1) Uani 1.00 1 d . . .
C60 C 0.7532(3) 0.4420(3) 0.6308(2) 0.0230(9) Uani 1.00 1 d . . .
C61 C 0.6954(2) 0.5542(2) 0.8229(2) 0.0121(7) Uani 1.00 1 d . . .
C62 C 0.6190(2) 0.4776(2) 0.7858(2) 0.0162(8) Uani 1.00 1 d . . .
C63 C 0.5298(2) 0.4662(2) 0.8170(2) 0.0168(8) Uani 1.00 1 d . . .
C64 C 0.5166(3) 0.5297(2) 0.8853(2) 0.0187(8) Uani 1.00 1 d . . .
C65 C 0.5920(3) 0.6054(2) 0.9224(2) 0.0209(8) Uani 1.00 1 d . . .
C66 C 0.6814(3) 0.6188(2) 0.8910(2) 0.0180(8) Uani 1.00 1 d . . .
C67 C 0.8648(3) 0.4830(2) 0.8933(2) 0.0170(8) Uani 1.00 1 d . . .
C68 C 0.9193(3) 0.4328(3) 0.9210(2) 0.0244(9) Uani 1.00 1 d . . .
C69 C 0.9807(3) 0.3927(3) 0.8713(3) 0.026(1) Uani 1.00 1 d . . .
C70 C 0.9866(3) 0.4008(2) 0.7932(3) 0.0249(9) Uani 1.00 1 d . . .
C71 C 0.9321(2) 0.4507(2) 0.7640(2) 0.0178(8) Uani 1.00 1 d . . .
C72 C 0.8714(2) 0.4919(2) 0.8139(2) 0.0140(7) Uani 1.00 1 d . . .
C73 C 0.4540(3) 0.5800(3) 0.6949(2) 0.0277(8) Uiso 1.00 1 d . . .
C74 C 0.9755(3) 0.7220(3) 0.4508(3) 0.0335(9) Uiso 1.00 1 d . . .
C75 C 0.9670(6) 0.9715(5) 0.4616(5) 0.027(2) Uiso 0.50 1 d P . .
H1 H 0.2257(3) 0.0962(2) 0.8323(2) 0.020(1) Uiso 1.00 1 c . . .
H2 H 0.0936(3) 0.0609(2) 0.9060(2) 0.023(1) Uiso 1.00 1 c . . .
H3 H 0.1210(3) 0.0789(2) 1.0462(2) 0.025(1) Uiso 1.00 1 c . . .
H4 H 0.2804(3) 0.1332(3) 1.1131(2) 0.030(1) Uiso 1.00 1 c . . .
H5 H 0.4125(3) 0.1690(2) 1.0407(2) 0.022(1) Uiso 1.00 1 c . . .
H6 H 0.3358(3) -0.0279(2) 0.8414(2) 0.021(1) Uiso 1.00 1 c . . .
H7 H 0.3848(3) -0.1614(2) 0.8113(2) 0.027(1) Uiso 1.00 1 c . . .
H8 H 0.5487(3) -0.1584(2) 0.7948(2) 0.029(1) Uiso 1.00 1 c . . .
H9 H 0.6628(3) -0.0211(2) 0.8097(2) 0.029(1) Uiso 1.00 1 c . . .
H10 H 0.6138(3) 0.1124(2) 0.8395(2) 0.021(1) Uiso 1.00 1 c . . .
H11 H 0.5253(2) 0.3450(2) 0.8947(2) 0.017(1) Uiso 1.00 1 c . . .
H12 H 0.6599(2) 0.4508(2) 0.9782(2) 0.018(1) Uiso 1.00 1 c . . .
H13 H 0.7491(3) 0.4092(2) 1.0732(2) 0.024(1) Uiso 1.00 1 c . . .
H14 H 0.7016(3) 0.2650(2) 1.0881(2) 0.027(1) Uiso 1.00 1 c . . .
H15 H 0.5710(3) 0.1568(2) 1.0014(2) 0.022(1) Uiso 1.00 1 c . . .
H16 H 0.2562(3) 0.0320(2) 0.6575(2) 0.019(1) Uiso 1.00 1 c . . .
H17 H 0.1812(3) -0.1226(2) 0.6221(2) 0.022(1) Uiso 1.00 1 c . . .
H18 H 0.2757(3) -0.2255(2) 0.5942(2) 0.025(1) Uiso 1.00 1 c . . .
H19 H 0.4454(3) -0.1751(2) 0.6003(2) 0.026(1) Uiso 1.00 1 c . . .
H20 H 0.5208(3) -0.0208(2) 0.6301(2) 0.020(1) Uiso 1.00 1 c . . .
H21 H 0.5170(3) 0.2908(2) 0.6067(2) 0.025(1) Uiso 1.00 1 c . . .
H22 H 0.4738(3) 0.3368(3) 0.4938(2) 0.035(2) Uiso 1.00 1 c . . .
H23 H 0.3476(3) 0.2426(3) 0.3943(2) 0.041(2) Uiso 1.00 1 c . . .
H24 H 0.2653(3) 0.1028(3) 0.4069(3) 0.045(2) Uiso 1.00 1 c . . .
H25 H 0.3059(3) 0.0574(3) 0.5212(2) 0.033(1) Uiso 1.00 1 c . . .
H26 H 0.6081(3) 0.2538(2) 0.7888(2) 0.021(1) Uiso 1.00 1 c . . .
H27 H 0.7782(3) 0.2824(2) 0.7972(2) 0.024(1) Uiso 1.00 1 c . . .
H28 H 0.8518(3) 0.2106(3) 0.6888(2) 0.028(1) Uiso 1.00 1 c . . .
H29 H 0.7541(3) 0.1170(3) 0.5686(2) 0.030(1) Uiso 1.00 1 c . . .
H30 H 0.5847(3) 0.0895(2) 0.5593(2) 0.022(1) Uiso 1.00 1 c . . .
H31 H 1.1083(3) 0.8621(2) 0.7609(2) 0.024(1) Uiso 1.00 1 c . . .
H32 H 1.0902(3) 0.9853(2) 0.7177(2) 0.029(1) Uiso 1.00 1 c . . .
H33 H 0.9398(3) 1.0182(2) 0.7121(2) 0.030(1) Uiso 1.00 1 c . . .
H34 H 0.8029(3) 0.9245(3) 0.7455(2) 0.033(1) Uiso 1.00 1 c . . .
H35 H 0.8193(3) 0.7997(2) 0.7874(2) 0.024(1) Uiso 1.00 1 c . . .
H36 H 1.1197(3) 0.6435(2) 0.8608(2) 0.020(1) Uiso 1.00 1 c . . .
H37 H 1.2031(3) 0.5460(2) 0.7837(2) 0.024(1) Uiso 1.00 1 c . . .
H38 H 1.1842(3) 0.5108(2) 0.6415(2) 0.029(1) Uiso 1.00 1 c . . .
H39 H 1.0874(3) 0.5774(3) 0.5756(2) 0.031(1) Uiso 1.00 1 c . . .
H40 H 1.0064(3) 0.6776(2) 0.6519(2) 0.026(1) Uiso 1.00 1 c . . .
H41 H 0.9250(3) 0.7270(2) 0.9818(2) 0.023(1) Uiso 1.00 1 c . . .
H42 H 1.0053(3) 0.7958(3) 1.1144(2) 0.029(1) Uiso 1.00 1 c . . .
H43 H 1.1644(3) 0.8876(2) 1.1348(2) 0.027(1) Uiso 1.00 1 c . . .
H44 H 1.2452(3) 0.9119(2) 1.0234(2) 0.026(1) Uiso 1.00 1 c . . .
H45 H 1.1642(3) 0.8466(2) 0.8914(2) 0.024(1) Uiso 1.00 1 c . . .
H46 H 0.8103(3) 0.6602(3) 0.6627(2) 0.026(1) Uiso 1.00 1 c . . .
H47 H 0.7588(3) 0.6183(3) 0.5219(2) 0.039(2) Uiso 1.00 1 c . . .
H48 H 0.6988(3) 0.4661(3) 0.4514(2) 0.042(2) Uiso 1.00 1 c . . .
H49 H 0.6984(3) 0.3564(3) 0.5176(2) 0.035(1) Uiso 1.00 1 c . . .
H50 H 0.7532(3) 0.3972(3) 0.6581(2) 0.026(1) Uiso 1.00 1 c . . .
H51 H 0.6285(2) 0.4334(2) 0.7396(2) 0.020(1) Uiso 1.00 1 c . . .
H52 H 0.4776(2) 0.4148(2) 0.7913(2) 0.020(1) Uiso 1.00 1 c . . .
H53 H 0.4556(3) 0.5215(2) 0.9068(2) 0.023(1) Uiso 1.00 1 c . . .
H54 H 0.5830(3) 0.6484(2) 0.9698(2) 0.025(1) Uiso 1.00 1 c . . .
H55 H 0.7326(3) 0.6714(2) 0.9157(2) 0.020(1) Uiso 1.00 1 c . . .
H56 H 0.8235(3) 0.5110(2) 0.9273(2) 0.020(1) Uiso 1.00 1 c . . .
H57 H 0.9145(3) 0.4259(3) 0.9744(2) 0.030(1) Uiso 1.00 1 c . . .
H58 H 1.0186(3) 0.3594(3) 0.8913(3) 0.034(2) Uiso 1.00 1 c . . .
H59 H 1.0277(3) 0.3726(2) 0.7591(3) 0.031(1) Uiso 1.00 1 c . . .
H60 H 0.9362(2) 0.4566(2) 0.7102(2) 0.021(1) Uiso 1.00 1 c . . .
H61 H 0.4906(3) 0.5941(3) 0.7469(2) 0.033(1) Uiso 1.00 1 c . . .
H62 H 0.3980(3) 0.5314(3) 0.6900(2) 0.033(1) Uiso 1.00 1 c . . .
H63 H 0.9200(3) 0.6734(3) 0.4262(3) 0.040(1) Uiso 1.00 1 c . . .
H64 H 0.9883(3) 0.7611(3) 0.4169(3) 0.040(1) Uiso 1.00 1 c . . .

loop_
_atom_site_aniso_label
_atom_site_aniso_U_11
_atom_site_aniso_U_22
_atom_site_aniso_U_33
_atom_site_aniso_U_12
_atom_site_aniso_U_13
_atom_site_aniso_U_23
Pt1 0.00798(6) 0.00801(6) 0.00929(6) 0.00273(4) 0.00054(4) 0.00182(4)
Cl1 0.0473(6) 0.0175(4) 0.0414(6) 0.0076(4) -0.0000(5) 0.0048(4)
Cl2 0.0414(6) 0.0608(7) 0.0492(7) 0.0294(6) 0.0193(5) 0.0344(6)
Cl3 0.0522(7) 0.0403(6) 0.0399(6) 0.0182(5) 0.0083(5) 0.0186(5)
Cl4 0.0471(7) 0.0569(7) 0.0321(6) 0.0223(6) 0.0039(5) 0.0182(5)
Cl5 0.0343(7) 0.088(1) 0.127(2) 0.0219(7) 0.0197(8) 0.066(1)
P1 0.0129(4) 0.0112(4) 0.0157(4) 0.0035(3) 0.0004(3) 0.0055(3)
P2 0.0120(4) 0.0106(4) 0.0132(4) 0.0033(3) 0.0009(3) 0.0003(3)
P3 0.0106(4) 0.0111(4) 0.0169(4) 0.0020(3) -0.0010(3) 0.0025(3)
P4 0.0107(4) 0.0106(4) 0.0114(4) 0.0028(3) 0.0001(3) 0.0026(3)
P5 0.0106(4) 0.0112(4) 0.0117(4) 0.0040(3) 0.0019(3) 0.0022(3)
P6 0.0111(4) 0.0110(4) 0.0142(4) 0.0027(3) 0.0030(3) 0.0044(3)
P7 0.0110(4) 0.0106(4) 0.0121(4) 0.0022(3) 0.0026(3) 0.0021(3)
O1 0.017(1) 0.012(1) 0.012(1) 0.0037(9) 0.0018(9) 0.0043(9)
O2 0.013(1) 0.012(1) 0.016(1) 0.0077(9) 0.0032(9) 0.0015(9)
O3 0.016(1) 0.014(1) 0.023(1) 0.0044(9) 0.002(1) 0.0043(9)
O4 0.021(1) 0.016(1) 0.026(1) 0.007(1) 0.003(1) 0.012(1)
O5 0.015(1) 0.011(1) 0.017(1) 0.0035(9) 0.0011(9) 0.0027(9)
O6 0.020(1) 0.019(1) 0.017(1) 0.008(1) 0.002(1) -0.0022(9)
O7 0.013(1) 0.013(1) 0.017(1) 0.0013(9) 0.0032(9) 0.0030(9)
O8 0.013(1) 0.015(1) 0.031(1) 0.0017(9) -0.002(1) 0.005(1)
O9 0.013(1) 0.014(1) 0.018(1) 0.0033(9) -0.0012(9) 0.0051(9)
N1 0.011(1) 0.013(1) 0.019(1) 0.002(1) 0.004(1) 0.005(1)
C1 0.012(1) 0.012(1) 0.016(2) 0.005(1) 0.003(1) 0.004(1)
C2 0.017(2) 0.019(2) 0.015(2) 0.005(1) 0.003(1) 0.004(1)
C3 0.014(2) 0.021(2) 0.021(2) 0.002(1) 0.002(1) 0.006(1)
C4 0.018(2) 0.021(2) 0.024(2) 0.007(1) 0.009(1) 0.006(1)
C5 0.026(2) 0.031(2) 0.017(2) 0.011(2) 0.004(1) 0.010(1)
C6 0.018(2) 0.023(2) 0.015(2) 0.005(1) 0.002(1) 0.006(1)
C7 0.014(1) 0.012(1) 0.012(1) 0.005(1) -0.001(1) 0.002(1)
C8 0.020(2) 0.016(2) 0.017(2) 0.006(1) 0.003(1) 0.003(1)
C9 0.032(2) 0.013(2) 0.023(2) 0.003(1) -0.000(2) 0.005(1)
C10 0.033(2) 0.016(2) 0.024(2) 0.011(2) -0.004(2) 0.001(1)
C11 0.022(2) 0.024(2) 0.025(2) 0.013(2) -0.000(1) 0.003(1)
C12 0.019(2) 0.017(2) 0.016(2) 0.004(1) -0.001(1) 0.002(1)
C13 0.012(1) 0.016(1) 0.009(1) 0.007(1) 0.002(1) -0.000(1)
C14 0.012(1) 0.018(2) 0.012(1) 0.006(1) 0.002(1) 0.003(1)
C15 0.015(2) 0.013(1) 0.017(2) 0.001(1) 0.003(1) 0.000(1)
C16 0.017(2) 0.022(2) 0.020(2) 0.003(1) -0.005(1) -0.002(1)
C17 0.019(2) 0.027(2) 0.022(2) 0.008(1) -0.008(1) 0.007(1)
C18 0.019(2) 0.017(2) 0.021(2) 0.007(1) 0.001(1) 0.007(1)
C19 0.018(2) 0.011(1) 0.009(1) 0.003(1) 0.002(1) -0.001(1)
C20 0.017(2) 0.013(1) 0.017(2) 0.005(1) 0.004(1) 0.001(1)
C21 0.016(2) 0.018(2) 0.021(2) 0.003(1) 0.003(1) 0.002(1)
C22 0.028(2) 0.011(1) 0.023(2) 0.002(1) -0.000(2) 0.001(1)
C23 0.030(2) 0.015(2) 0.020(2) 0.014(1) 0.002(1) 0.000(1)
C24 0.018(2) 0.016(2) 0.015(2) 0.007(1) 0.002(1) 0.001(1)
C25 0.016(2) 0.021(2) 0.009(1) 0.009(1) 0.005(1) 0.005(1)
C26 0.025(2) 0.021(2) 0.018(2) 0.006(1) 0.002(1) 0.005(1)
C27 0.036(2) 0.026(2) 0.025(2) 0.017(2) 0.011(2) 0.015(2)
C28 0.037(2) 0.044(2) 0.022(2) 0.019(2) 0.005(2) 0.019(2)
C29 0.039(2) 0.046(3) 0.026(2) 0.003(2) -0.014(2) 0.014(2)
C30 0.031(2) 0.027(2) 0.023(2) 0.001(2) -0.005(2) 0.011(2)
C31 0.012(1) 0.015(1) 0.015(2) 0.005(1) 0.002(1) 0.004(1)
C32 0.016(2) 0.018(2) 0.018(2) 0.004(1) 0.005(1) 0.005(1)
C33 0.014(2) 0.022(2) 0.024(2) -0.002(1) -0.001(1) 0.004(1)
C34 0.013(2) 0.026(2) 0.032(2) 0.004(1) 0.002(1) 0.007(2)
C35 0.019(2) 0.027(2) 0.028(2) 0.008(2) 0.012(2) 0.005(2)
C36 0.018(2) 0.023(2) 0.015(2) 0.005(1) 0.005(1) 0.002(1)
C37 0.018(2) 0.013(1) 0.014(1) 0.003(1) 0.002(1) 0.003(1)
C38 0.017(2) 0.017(2) 0.026(2) 0.001(1) 0.002(1) 0.008(1)
C39 0.032(2) 0.016(2) 0.025(2) -0.002(1) 0.001(2) 0.009(1)
C40 0.042(2) 0.012(2) 0.020(2) 0.008(2) 0.003(2) 0.006(1)
C41 0.032(2) 0.025(2) 0.025(2) 0.019(2) 0.009(2) 0.008(2)
C42 0.020(2) 0.020(2) 0.021(2) 0.010(1) 0.008(1) 0.009(1)
C43 0.010(1) 0.013(1) 0.019(2) 0.002(1) 0.003(1) 0.004(1)
C44 0.017(2) 0.017(2) 0.017(2) 0.001(1) -0.002(1) 0.005(1)
C45 0.016(2) 0.021(2) 0.024(2) 0.009(1) 0.003(1) 0.006(1)
C46 0.020(2) 0.023(2) 0.030(2) 0.010(1) 0.012(2) 0.008(2)
C47 0.028(2) 0.030(2) 0.018(2) 0.015(2) 0.011(1) 0.009(1)
C48 0.020(2) 0.023(2) 0.021(2) 0.012(1) 0.007(1) 0.010(1)
C49 0.015(2) 0.012(1) 0.016(2) 0.004(1) 0.001(1) 0.004(1)
C50 0.019(2) 0.017(2) 0.022(2) 0.003(1) 0.004(1) 0.005(1)
C51 0.030(2) 0.026(2) 0.017(2) 0.010(2) 0.004(1) 0.006(1)
C52 0.032(2) 0.020(2) 0.016(2) 0.006(2) -0.005(1) -0.002(1)
C53 0.021(2) 0.020(2) 0.025(2) 0.001(1) -0.003(1) 0.002(1)
C54 0.020(2) 0.019(2) 0.020(2) 0.002(1) 0.002(1) 0.005(1)
C55 0.011(1) 0.027(2) 0.014(2) 0.005(1) 0.003(1) 0.003(1)
C56 0.015(2) 0.033(2) 0.018(2) 0.006(1) 0.006(1) 0.008(1)
C57 0.019(2) 0.056(3) 0.022(2) 0.006(2) 0.004(2) 0.020(2)
C58 0.016(2) 0.072(3) 0.017(2) 0.012(2) 0.003(1) 0.006(2)
C59 0.022(2) 0.044(2) 0.021(2) 0.006(2) 0.004(2) -0.010(2)
C60 0.019(2) 0.027(2) 0.018(2) 0.005(1) 0.005(1) -0.003(1)
C61 0.012(1) 0.012(1) 0.014(1) 0.005(1) 0.004(1) 0.005(1)
C62 0.017(2) 0.014(1) 0.017(2) 0.006(1) 0.003(1) 0.003(1)
C63 0.014(2) 0.016(2) 0.021(2) 0.000(1) 0.001(1) 0.008(1)
C64 0.016(2) 0.021(2) 0.022(2) 0.005(1) 0.009(1) 0.009(1)
C65 0.019(2) 0.022(2) 0.021(2) 0.007(1) 0.009(1) 0.000(1)
C66 0.015(2) 0.017(2) 0.017(2) -0.000(1) 0.002(1) 0.001(1)
C67 0.016(2) 0.016(2) 0.019(2) 0.005(1) 0.004(1) 0.004(1)
C68 0.023(2) 0.025(2) 0.026(2) 0.005(2) -0.001(2) 0.012(2)
C69 0.018(2) 0.022(2) 0.044(2) 0.010(1) 0.003(2) 0.016(2)
C70 0.020(2) 0.019(2) 0.039(2) 0.009(1) 0.007(2) 0.009(2)
C71 0.015(2) 0.014(1) 0.024(2) 0.005(1) 0.007(1) 0.002(1)
C72 0.011(1) 0.010(1) 0.019(2) 0.001(1) -0.001(1) 0.003(1)

loop_
_atom_type_symbol
_atom_type_description
_atom_type_scat_dispersion_real
_atom_type_scat_dispersion_imag
_atom_type_scat_source
C C 0.006 0.003
;
International Tables for Crystallography
(1992, Vol. C, Tables 4.2.6.8 and 6.1.1.4)
;
H H 0.000 0.000
;
International Tables for Crystallography
(1992, Vol. C, Table 6.1.1.4)
;
N N 0.011 0.006
;
International Tables for Crystallography
(1992, Vol. C, Tables 4.2.6.8 and 6.1.1.4)
;
O O 0.017 0.010
;
International Tables for Crystallography
(1992, Vol. C, Tables 4.2.6.8 and 6.1.1.4)
;
P P 0.125 0.123
;
International Tables for Crystallography
(1992, Vol. C, Tables 4.2.6.8 and 6.1.1.4)
;
Pt Pt -2.013 8.802
;
International Tables for Crystallography
(1992, Vol. C, Tables 4.2.6.8 and 6.1.1.4)
;
Cl Cl 0.174 0.200
;
International Tables for Crystallography
(1992, Vol. C, Tables 4.2.6.8 and 6.1.1.4)
;

loop_
_geom_angle_atom_site_label_1
_geom_angle_site_symmetry_1
_geom_angle_atom_site_label_2
_geom_angle_site_symmetry_2
_geom_angle_atom_site_label_3
_geom_angle_site_symmetry_3
_geom_angle
_geom_angle_publ_flag
P4 . Pt1 . P5 . 98.38(3) yes
P4 . Pt1 . O1 . 171.34(6) yes
P5 . Pt1 . O1 . 88.65(7) yes
P4 . Pt1 . O2 . 84.59(6) yes
P5 . Pt1 . O2 . 176.43(6) yes
O1 . Pt1 . O2 . 88.22(9) yes
O1 . P1 . O4 . 117.82(14) yes
O1 . P1 . O5 . 107.14(12) yes
O4 . P1 . O5 . 110.03(13) yes
O1 . P1 . O9 . 109.84(12) yes
O4 . P1 . O9 . 109.80(13) yes
O5 . P1 . O9 . 100.84(12) yes
O2 . P2 . O5 . 106.58(12) yes
O2 . P2 . O6 . 117.81(14) yes
O5 . P2 . O6 . 110.20(13) yes
O2 . P2 . O7 . 109.42(12) yes
O5 . P2 . O7 . 101.32(12) yes
O6 . P2 . O7 . 110.19(13) yes
O3 . P3 . O7 . 109.06(13) yes
O3 . P3 . O8 . 123.00(14) yes
O7 . P3 . O8 . 107.22(14) yes
O3 . P3 . O9 . 108.67(13) yes
O7 . P3 . O9 . 99.35(12) yes
O8 . P3 . O9 . 106.99(13) yes
Pt1 . P4 . C1 . 109.3(1) yes
Pt1 . P4 . C7 . 122.4(1) yes
C1 . P4 . C7 . 103.32(14) yes
Pt1 . P4 . C13 . 110.2(1) yes
C1 . P4 . C13 . 107.19(14) yes
C7 . P4 . C13 . 103.42(14) yes
Pt1 . P5 . C19 . 112.76(11) yes
Pt1 . P5 . C25 . 110.68(11) yes
C19 . P5 . C25 . 105.59(15) yes
Pt1 . P5 . C31 . 115.99(11) yes
C19 . P5 . C31 . 108.68(15) yes
C25 . P5 . C31 . 102.16(15) yes
N1 . P6 . C37 . 107.71(15) yes
N1 . P6 . C43 . 114.88(15) yes
C37 . P6 . C43 . 109.29(15) yes
N1 . P6 . C49 . 110.49(15) yes
C37 . P6 . C49 . 107.26(15) yes
C43 . P6 . C49 . 106.97(15) yes
N1 . P7 . C55 . 113.93(15) yes
N1 . P7 . C61 . 106.59(15) yes
C55 . P7 . C61 . 106.34(15) yes
N1 . P7 . C72 . 113.26(14) yes
C55 . P7 . C72 . 108.57(16) yes
C61 . P7 . C72 . 107.74(14) yes
Pt1 . O1 . P1 . 132.09(13) yes
Pt1 . O2 . P2 . 128.80(13) yes
P1 . O5 . P2 . 121.87(14) yes
P2 . O7 . P3 . 130.76(15) yes
P1 . O9 . P3 . 127.33(14) yes
P6 . N1 . P7 . 135.67(19) yes
P4 . C1 . C2 . 118.0(2) yes
P4 . C1 . C6 . 122.2(2) yes
C2 . C1 . C6 . 119.7(3) yes
C1 . C2 . C3 . 119.8(3) yes
C2 . C3 . C4 . 120.3(3) yes
C3 . C4 . C5 . 119.6(3) yes
C4 . C5 . C6 . 120.6(3) yes
C1 . C6 . C5 . 120.0(3) yes
P4 . C7 . C8 . 119.8(3) yes
P4 . C7 . C12 . 120.7(2) yes
C8 . C7 . C12 . 119.5(3) yes
C7 . C8 . C9 . 120.0(3) yes
C8 . C9 . C10 . 120.4(3) yes
C9 . C10 . C11 . 119.4(3) yes
C10 . C11 . C12 . 120.4(4) yes
C7 . C12 . C11 . 120.4(3) yes
P4 . C13 . C14 . 118.7(2) yes
P4 . C13 . C18 . 122.8(2) yes
C14 . C13 . C18 . 118.6(3) yes
C13 . C14 . C15 . 121.2(3) yes
C14 . C15 . C16 . 119.2(3) yes
C15 . C16 . C17 . 120.5(3) yes
C16 . C17 . C18 . 120.5(3) yes
C13 . C18 . C17 . 119.9(3) yes
P5 . C19 . C20 . 116.6(2) yes
P5 . C19 . C24 . 123.9(3) yes
C20 . C19 . C24 . 119.5(3) yes
C19 . C20 . C21 . 119.9(3) yes
C20 . C21 . C22 . 120.3(3) yes
C21 . C22 . C23 . 120.2(3) yes
C22 . C23 . C24 . 120.0(3) yes
C19 . C24 . C23 . 120.1(3) yes
P5 . C25 . C26 . 118.1(3) yes
P5 . C25 . C30 . 122.4(3) yes
C26 . C25 . C30 . 119.4(3) yes
C25 . C26 . C27 . 120.6(3) yes
C26 . C27 . C28 . 119.6(3) yes
C27 . C28 . C29 . 120.2(3) yes
C28 . C29 . C30 . 120.5(4) yes
C25 . C30 . C29 . 119.8(3) yes
P5 . C31 . C32 . 121.2(3) yes
P5 . C31 . C36 . 120.3(2) yes
C32 . C31 . C36 . 118.5(3) yes
C31 . C32 . C33 . 120.6(3) yes
C32 . C33 . C34 . 120.5(3) yes
C33 . C34 . C35 . 119.3(3) yes
C34 . C35 . C36 . 120.4(3) yes
C31 . C36 . C35 . 120.5(3) yes
P6 . C37 . C38 . 121.6(3) yes
P6 . C37 . C42 . 118.3(2) yes
C38 . C37 . C42 . 119.9(3) yes
C37 . C38 . C39 . 119.3(3) yes
C38 . C39 . C40 . 120.9(3) yes
C39 . C40 . C41 . 119.8(3) yes
C40 . C41 . C42 . 119.9(4) yes
C37 . C42 . C41 . 120.1(3) yes
P6 . C43 . C44 . 119.8(3) yes
P6 . C43 . C48 . 119.8(3) yes
C44 . C43 . C48 . 119.7(3) yes
C43 . C44 . C45 . 120.0(3) yes
C44 . C45 . C46 . 120.3(3) yes
C45 . C46 . C47 . 119.8(3) yes
C46 . C47 . C48 . 120.6(3) yes
C43 . C48 . C47 . 119.6(3) yes
P6 . C49 . C50 . 121.2(3) yes
P6 . C49 . C54 . 119.4(2) yes
C50 . C49 . C54 . 119.3(3) yes
C49 . C50 . C51 . 119.9(3) yes
C50 . C51 . C52 . 120.2(3) yes
C51 . C52 . C53 . 120.7(3) yes
C52 . C53 . C54 . 119.2(3) yes
C49 . C54 . C53 . 120.6(3) yes
P7 . C55 . C56 . 118.9(3) yes
P7 . C55 . C60 . 120.8(3) yes
C56 . C55 . C60 . 119.9(3) yes
C55 . C56 . C57 . 120.4(4) yes
C56 . C57 . C58 . 119.2(4) yes
C57 . C58 . C59 . 120.8(4) yes
C58 . C59 . C60 . 120.5(4) yes
C55 . C60 . C59 . 119.1(4) yes
P7 . C61 . C62 . 119.8(2) yes
P7 . C61 . C66 . 120.3(2) yes
C62 . C61 . C66 . 119.9(3) yes
C61 . C62 . C63 . 119.8(3) yes
C62 . C63 . C64 . 120.1(3) yes
C63 . C64 . C65 . 120.3(3) yes
C64 . C65 . C66 . 120.3(3) yes
C61 . C66 . C65 . 119.5(3) yes
C68 . C67 . C72 . 119.0(3) yes
C67 . C68 . C69 . 120.6(3) yes
C68 . C69 . C70 . 120.4(3) yes
C69 . C70 . C71 . 119.9(4) yes
C70 . C71 . C72 . 120.0(3) yes
P7 . C72 . C67 . 118.0(3) yes
P7 . C72 . C71 . 121.5(2) yes
C67 . C72 . C71 . 120.1(3) yes
Cl1 . C73 . Cl2 . 111.7(2) yes
Cl3 . C74 . Cl4 . 112.0(2) yes

loop_
_geom_bond_atom_site_label_1
_geom_bond_site_symmetry_1
_geom_bond_atom_site_label_2
_geom_bond_site_symmetry_2
_geom_bond_distance
_geom_bond_publ_flag
Pt1 . P4 . 2.2361(8) yes
Pt1 . P5 . 2.2322(8) yes
Pt1 . O1 . 2.076(2) yes
Pt1 . O2 . 2.091(2) yes
Cl1 . C73 . 1.770(4) yes
Cl2 . C73 . 1.762(4) yes
Cl3 . C74 . 1.765(4) yes
Cl4 . C74 . 1.763(4) yes
Cl5 . C75 . 1.722(8) yes
P1 . O1 . 1.513(2) yes
P1 . O4 . 1.468(2) yes
P1 . O5 . 1.615(2) yes
P1 . O9 . 1.592(2) yes
P2 . O2 . 1.522(2) yes
P2 . O5 . 1.625(2) yes
P2 . O6 . 1.462(2) yes
P2 . O7 . 1.594(2) yes
P3 . O3 . 1.476(2) yes
P3 . O7 . 1.633(2) yes
P3 . O8 . 1.467(2) yes
P3 . O9 . 1.634(2) yes
P4 . C1 . 1.824(3) yes
P4 . C7 . 1.827(3) yes
P4 . C13 . 1.815(3) yes
P5 . C19 . 1.820(3) yes
P5 . C25 . 1.824(3) yes
P5 . C31 . 1.811(3) yes
P6 . N1 . 1.582(3) yes
P6 . C37 . 1.804(3) yes
P6 . C43 . 1.795(3) yes
P6 . C49 . 1.802(3) yes
P7 . N1 . 1.586(3) yes
P7 . C55 . 1.801(3) yes
P7 . C61 . 1.792(3) yes
P7 . C72 . 1.796(3) yes
C1 . C2 . 1.396(4) yes
C1 . C6 . 1.388(4) yes
C2 . C3 . 1.394(5) yes
C3 . C4 . 1.386(5) yes
C4 . C5 . 1.387(5) yes
C5 . C6 . 1.387(5) yes
C7 . C8 . 1.398(4) yes
C7 . C12 . 1.381(5) yes
C8 . C9 . 1.389(5) yes
C9 . C10 . 1.392(5) yes
C10 . C11 . 1.384(5) yes
C11 . C12 . 1.392(5) yes
C13 . C14 . 1.401(4) yes
C13 . C18 . 1.398(4) yes
C14 . C15 . 1.385(4) yes
C15 . C16 . 1.384(5) yes
C16 . C17 . 1.381(5) yes
C17 . C18 . 1.387(5) yes
C19 . C20 . 1.404(5) yes
C19 . C24 . 1.391(5) yes
C20 . C21 . 1.390(4) yes
C21 . C22 . 1.384(5) yes
C22 . C23 . 1.387(5) yes
C23 . C24 . 1.396(5) yes
C25 . C26 . 1.394(5) yes
C25 . C30 . 1.380(5) yes
C26 . C27 . 1.392(5) yes
C27 . C28 . 1.376(6) yes
C28 . C29 . 1.379(6) yes
C29 . C30 . 1.395(5) yes
C31 . C32 . 1.391(5) yes
C31 . C36 . 1.405(5) yes
C32 . C33 . 1.391(5) yes
C33 . C34 . 1.385(5) yes
C34 . C35 . 1.392(5) yes
C35 . C36 . 1.383(5) yes
C37 . C38 . 1.396(4) yes
C37 . C42 . 1.388(5) yes
C38 . C39 . 1.388(5) yes
C39 . C40 . 1.378(6) yes
C40 . C41 . 1.389(5) yes
C41 . C42 . 1.391(5) yes
C43 . C44 . 1.395(5) yes
C43 . C48 . 1.396(5) yes
C44 . C45 . 1.395(5) yes
C45 . C46 . 1.383(5) yes
C46 . C47 . 1.389(5) yes
C47 . C48 . 1.394(5) yes
C49 . C50 . 1.390(5) yes
C49 . C54 . 1.406(5) yes
C50 . C51 . 1.385(5) yes
C51 . C52 . 1.382(5) yes
C52 . C53 . 1.391(5) yes
C53 . C54 . 1.378(5) yes
C55 . C56 . 1.394(5) yes
C55 . C60 . 1.397(5) yes
C56 . C57 . 1.394(5) yes
C57 . C58 . 1.385(6) yes
C58 . C59 . 1.379(6) yes
C59 . C60 . 1.396(5) yes
C61 . C62 . 1.401(4) yes
C61 . C66 . 1.395(5) yes
C62 . C63 . 1.386(5) yes
C63 . C64 . 1.384(5) yes
C64 . C65 . 1.385(5) yes
C65 . C66 . 1.392(5) yes
C67 . C68 . 1.387(5) yes
C67 . C72 . 1.404(4) yes
C68 . C69 . 1.394(6) yes
C69 . C70 . 1.377(5) yes
C70 . C71 . 1.395(5) yes
C71 . C72 . 1.395(5) yes

loop_
_geom_torsion_atom_site_label_1
_geom_torsion_site_symmetry_1
_geom_torsion_atom_site_label_2
_geom_torsion_site_symmetry_2
_geom_torsion_atom_site_label_3
_geom_torsion_site_symmetry_3
_geom_torsion_atom_site_label_4
_geom_torsion_site_symmetry_4
_geom_torsion
_geom_torsion_publ_flag
P5 . Pt1 . P4 . C1 . -136.7(2) yes
P5 . Pt1 . P4 . C7 . -15.9(2) yes
P5 . Pt1 . P4 . C13 . 105.8(2) yes
O1 . Pt1 . P4 . C1 . 79.3(2) yes
O1 . Pt1 . P4 . C7 . -160.0(2) yes
O1 . Pt1 . P4 . C13 . -38.3(2) yes
O2 . Pt1 . P4 . C1 . 45.3(3) yes
O2 . Pt1 . P4 . C7 . 166.1(3) yes
O2 . Pt1 . P4 . C13 . -72.2(3) yes
P4 . Pt1 . P5 . C19 . 58.8(2) yes
P4 . Pt1 . P5 . C25 . 176.8(2) yes
P4 . Pt1 . P5 . C31 . -67.4(2) yes
O1 . Pt1 . P5 . C19 . -126.3(3) yes
O1 . Pt1 . P5 . C25 . -8.2(3) yes
O1 . Pt1 . P5 . C31 . 107.5(3) yes
O2 . Pt1 . P5 . C19 . -155.1(4) yes
O2 . Pt1 . P5 . C25 . -37.1(4) yes
O2 . Pt1 . P5 . C31 . 78.7(4) yes
P4 . Pt1 . O1 . P1 . -61.6(1) yes
P5 . Pt1 . O1 . P1 . 154.0(4) yes
O2 . Pt1 . O1 . P1 . -27.8(4) yes
P4 . Pt1 . O2 . P2 . -153.3(3) yes
P5 . Pt1 . O2 . P2 . 60.3(3) yes
O1 . Pt1 . O2 . P2 . 31.5(4) yes
O4 . P1 . O1 . Pt1 . 166.6(3) yes
O5 . P1 . O1 . Pt1 . 42.0(4) yes
O9 . P1 . O1 . Pt1 . -66.7(4) yes
O1 . P1 . O5 . P2 . -58.0(4) yes
O4 . P1 . O5 . P2 . 172.8(3) yes
O9 . P1 . O5 . P2 . 56.9(4) yes
O1 . P1 . O9 . P3 . 58.8(4) yes
O4 . P1 . O9 . P3 . -170.2(3) yes
O5 . P1 . O9 . P3 . -54.1(4) yes
O5 . P2 . O2 . Pt1 . -49.4(4) yes
O6 . P2 . O2 . Pt1 . -173.8(2) yes
O7 . P2 . O2 . Pt1 . 59.4(4) yes
O2 . P2 . O5 . P1 . 62.2(4) yes
O6 . P2 . O5 . P1 . -168.9(3) yes
O7 . P2 . O5 . P1 . -52.2(4) yes
O2 . P2 . O7 . P3 . -68.1(4) yes
O5 . P2 . O7 . P3 . 44.1(4) yes
O6 . P2 . O7 . P3 . 160.8(3) yes
O3 . P3 . O7 . P2 . 74.4(4) yes
O8 . P3 . O7 . P2 . -150.4(3) yes
O9 . P3 . O7 . P2 . -39.2(4) yes
O3 . P3 . O9 . P1 . -69.6(4) yes
O7 . P3 . O9 . P1 . 44.3(4) yes
O8 . P3 . O9 . P1 . 155.7(3) yes
Pt1 . P4 . C1 . C2 . 38.2(5) yes
Pt1 . P4 . C1 . C6 . -143.8(4) yes
C7 . P4 . C1 . C2 . -93.6(5) yes
C7 . P4 . C1 . C6 . 84.4(6) yes
C13 . P4 . C1 . C2 . 157.6(5) yes
C13 . P4 . C1 . C6 . -24.4(6) yes
Pt1 . P4 . C7 . C8 . -93.1(4) yes
Pt1 . P4 . C7 . C12 . 87.9(5) yes
C1 . P4 . C7 . C8 . 30.5(6) yes
C1 . P4 . C7 . C12 . -148.6(5) yes
C13 . P4 . C7 . C8 . 142.1(5) yes
C13 . P4 . C7 . C12 . -36.9(6) yes
Pt1 . P4 . C13 . C14 . 9.5(5) yes
Pt1 . P4 . C13 . C18 . -170.3(4) yes
C1 . P4 . C13 . C14 . -109.4(5) yes
C1 . P4 . C13 . C18 . 70.9(6) yes
C7 . P4 . C13 . C14 . 141.9(5) yes
C7 . P4 . C13 . C18 . -37.9(6) yes
Pt1 . P5 . C19 . C20 . 45.5(5) yes
Pt1 . P5 . C19 . C24 . -136.1(4) yes
C25 . P5 . C19 . C20 . -75.5(6) yes
C25 . P5 . C19 . C24 . 103.0(6) yes
C31 . P5 . C19 . C20 . 175.6(4) yes
C31 . P5 . C19 . C24 . -6.0(7) yes
Pt1 . P5 . C25 . C26 . 73.5(5) yes
Pt1 . P5 . C25 . C30 . -101.4(5) yes
C19 . P5 . C25 . C26 . -164.2(5) yes
C19 . P5 . C25 . C30 . 20.9(7) yes
C31 . P5 . C25 . C26 . -50.6(6) yes
C31 . P5 . C25 . C30 . 134.5(5) yes
Pt1 . P5 . C31 . C32 . 4.1(5) yes
Pt1 . P5 . C31 . C36 . -173.4(4) yes
C19 . P5 . C31 . C32 . -124.2(5) yes
C19 . P5 . C31 . C36 . 58.3(6) yes
C25 . P5 . C31 . C32 . 124.5(5) yes
C25 . P5 . C31 . C36 . -52.9(6) yes
C37 . P6 . N1 . P7 . 123.3(5) yes
C43 . P6 . N1 . P7 . 1.3(7) yes
C49 . P6 . N1 . P7 . -119.8(5) yes
N1 . P6 . C37 . C38 . -169.1(5) yes
N1 . P6 . C37 . C42 . 15.2(6) yes
C43 . P6 . C37 . C38 . -43.7(7) yes
C43 . P6 . C37 . C42 . 140.6(5) yes
C49 . P6 . C37 . C38 . 71.9(6) yes
C49 . P6 . C37 . C42 . -103.7(5) yes
N1 . P6 . C43 . C44 . -91.3(6) yes
N1 . P6 . C43 . C48 . 79.1(6) yes
C37 . P6 . C43 . C44 . 147.5(5) yes
C37 . P6 . C43 . C48 . -42.0(6) yes
C49 . P6 . C43 . C44 . 31.7(6) yes
C49 . P6 . C43 . C48 . -157.9(5) yes
N1 . P6 . C49 . C50 . -0.5(7) yes
N1 . P6 . C49 . C54 . -178.9(5) yes
C37 . P6 . C49 . C50 . 116.6(5) yes
C37 . P6 . C49 . C54 . -61.8(6) yes
C43 . P6 . C49 . C50 . -126.2(5) yes
C43 . P6 . C49 . C54 . 55.4(6) yes
C55 . P7 . N1 . P6 . -69.3(6) yes
C61 . P7 . N1 . P6 . 173.8(4) yes
C72 . P7 . N1 . P6 . 55.5(6) yes
N1 . P7 . C55 . C56 . -20.1(7) yes
N1 . P7 . C55 . C60 . 167.1(5) yes
C61 . P7 . C55 . C56 . 97.0(6) yes
C61 . P7 . C55 . C60 . -75.8(6) yes
C72 . P7 . C55 . C56 . -147.3(5) yes
C72 . P7 . C55 . C60 . 39.9(7) yes
N1 . P7 . C61 . C62 . 164.0(4) yes
N1 . P7 . C61 . C66 . -17.3(6) yes
C55 . P7 . C61 . C62 . 42.1(6) yes
C55 . P7 . C61 . C66 . -139.2(5) yes
C72 . P7 . C61 . C62 . -74.1(6) yes
C72 . P7 . C61 . C66 . 104.5(5) yes
N1 . P7 . C72 . C67 . 76.7(6) yes
N1 . P7 . C72 . C71 . -96.2(6) yes
C55 . P7 . C72 . C67 . -155.7(5) yes
C55 . P7 . C72 . C71 . 31.4(7) yes
C61 . P7 . C72 . C67 . -41.0(6) yes
C61 . P7 . C72 . C71 . 146.2(5) yes
P4 . C1 . C2 . C3 . 178.4(3) yes
C6 . C1 . C2 . C3 . 0.4(7) yes
P4 . C1 . C6 . C5 . -178.2(3) yes
C2 . C1 . C6 . C5 . -0.3(7) yes
C1 . C2 . C3 . C4 . -0.3(7) yes
C2 . C3 . C4 . C5 . 0.2(7) yes
C3 . C4 . C5 . C6 . -0.1(8) yes
C4 . C5 . C6 . C1 . 0.2(7) yes
P4 . C7 . C8 . C9 . -178.6(3) yes
C12 . C7 . C8 . C9 . 0.5(7) yes
P4 . C7 . C12 . C11 . 178.8(3) yes
C8 . C7 . C12 . C11 . -0.3(7) yes
C7 . C8 . C9 . C10 . -0.5(7) yes
C8 . C9 . C10 . C11 . 0.3(8) yes
C9 . C10 . C11 . C12 . -0.1(8) yes
C10 . C11 . C12 . C7 . 0.1(8) yes
P4 . C13 . C14 . C15 . -178.2(3) yes
C18 . C13 . C14 . C15 . 1.5(7) yes
P4 . C13 . C18 . C17 . 179.6(3) yes
C14 . C13 . C18 . C17 . -0.2(7) yes
C13 . C14 . C15 . C16 . -0.9(7) yes
C14 . C15 . C16 . C17 . -1.1(7) yes
C15 . C16 . C17 . C18 . 2.5(7) yes
C16 . C17 . C18 . C13 . -1.8(7) yes
P5 . C19 . C20 . C21 . 177.3(3) yes
C24 . C19 . C20 . C21 . -1.2(7) yes
P5 . C19 . C24 . C23 . -178.3(3) yes
C20 . C19 . C24 . C23 . 0.1(7) yes
C19 . C20 . C21 . C22 . 1.2(7) yes
C20 . C21 . C22 . C23 . -0.2(7) yes
C21 . C22 . C23 . C24 . -0.9(7) yes
C22 . C23 . C24 . C19 . 1.0(7) yes
P5 . C25 . C26 . C27 . -175.4(4) yes
C30 . C25 . C26 . C27 . -0.3(8) yes
P5 . C25 . C30 . C29 . 175.7(4) yes
C26 . C25 . C30 . C29 . 0.8(8) yes
C25 . C26 . C27 . C28 . -0.1(8) yes
C26 . C27 . C28 . C29 . -0.1(8) yes
C27 . C28 . C29 . C30 . 0.6(9) yes
C28 . C29 . C30 . C25 . -0.9(9) yes
P5 . C31 . C32 . C33 . 179.2(3) yes
C36 . C31 . C32 . C33 . -3.2(7) yes
P5 . C31 . C36 . C35 . -178.5(3) yes
C32 . C31 . C36 . C35 . 3.9(7) yes
C31 . C32 . C33 . C34 . 0.2(7) yes
C32 . C33 . C34 . C35 . 2.3(8) yes
C33 . C34 . C35 . C36 . -1.6(8) yes
C34 . C35 . C36 . C31 . -1.6(8) yes
P6 . C37 . C38 . C39 . -174.8(3) yes
C42 . C37 . C38 . C39 . 0.8(7) yes
P6 . C37 . C42 . C41 . 174.4(3) yes
C38 . C37 . C42 . C41 . -1.3(8) yes
C37 . C38 . C39 . C40 . 0.6(7) yes
C38 . C39 . C40 . C41 . -1.4(8) yes
C39 . C40 . C41 . C42 . 0.8(8) yes
C40 . C41 . C42 . C37 . 0.5(8) yes
P6 . C43 . C44 . C45 . 169.9(3) yes
C48 . C43 . C44 . C45 . -0.5(7) yes
P6 . C43 . C48 . C47 . -169.4(3) yes
C44 . C43 . C48 . C47 . 1.0(7) yes
C43 . C44 . C45 . C46 . -0.8(7) yes
C44 . C45 . C46 . C47 . 1.4(8) yes
C45 . C46 . C47 . C48 . -0.9(8) yes
C46 . C47 . C48 . C43 . -0.3(8) yes
P6 . C49 . C50 . C51 . -178.7(3) yes
C54 . C49 . C50 . C51 . -0.3(7) yes
P6 . C49 . C54 . C53 . 179.5(3) yes
C50 . C49 . C54 . C53 . 1.1(8) yes
C49 . C50 . C51 . C52 . -0.4(8) yes
C50 . C51 . C52 . C53 . 0.4(8) yes
C51 . C52 . C53 . C54 . 0.4(8) yes
C52 . C53 . C54 . C49 . -1.1(8) yes
P7 . C55 . C56 . C57 . -172.4(4) yes
C60 . C55 . C56 . C57 . 0.5(8) yes
P7 . C55 . C60 . C59 . 171.1(4) yes
C56 . C55 . C60 . C59 . -1.6(8) yes
C55 . C56 . C57 . C58 . 1.3(8) yes
C56 . C57 . C58 . C59 . -2.1(8) yes
C57 . C58 . C59 . C60 . 1.0(9) yes
C58 . C59 . C60 . C55 . 0.9(8) yes
P7 . C61 . C62 . C63 . 178.7(3) yes
C66 . C61 . C62 . C63 . 0.0(7) yes
P7 . C61 . C66 . C65 . -177.4(3) yes
C62 . C61 . C66 . C65 . 1.2(7) yes
C61 . C62 . C63 . C64 . -0.9(7) yes
C62 . C63 . C64 . C65 . 0.7(7) yes
C63 . C64 . C65 . C66 . 0.6(7) yes
C64 . C65 . C66 . C61 . -1.5(7) yes
C72 . C67 . C68 . C69 . 0.8(7) yes
C68 . C67 . C72 . P7 . -172.9(4) yes
C68 . C67 . C72 . C71 . 0.0(7) yes
C67 . C68 . C69 . C70 . -1.3(8) yes
C68 . C69 . C70 . C71 . 1.1(8) yes
C69 . C70 . C71 . C72 . -0.3(8) yes
C70 . C71 . C72 . P7 . 172.4(4) yes
C70 . C71 . C72 . C67 . -0.3(7) yes
